data_7151517
loop_
_publ_author_name
'Pulacchini, Sonia'
'Nasser, Rima'
'Sibbons, Kevin F.'
'Motevalli, Majid'
'Hawkes, Geoffrey E.'
'Kroemer, Romano T.'
'Bento, Edson S.'
'Watkinson, Michael'

_publ_section_title
;
 Structure, modelling and dynamic behaviour of aza- and
 azaoxamacrocyclic ligands derived from
 (R,R)-1,2-diaminocyclohexaneElectronic supplementary information (ESI)
 available: different views of compounds 6, 6a and 6b. See
 http://www.rsc.org/suppdata/ob/b3/b306963j/
;
_journal_issue 22
_journal_name_full 'Organic &amp;  Biomolecular Chemistry'
_journal_page_first 4058
_journal_paper_doi 10.1039/b306963j
_journal_volume 1
_journal_year 2003
_chemical_compound_source 'synthesis as described'
_chemical_formula_moiety 'C40 H40 N6 O6 S3'
_chemical_formula_structural 'C40 H40 O6 N6 S3'
_chemical_formula_sum 'C31 H39 N3 O6 S3'
_chemical_formula_weight 645.83
_chemical_name_systematic
;
?
;
_space_group_IT_number 19
_symmetry_cell_setting orthorhombic
_symmetry_Int_Tables_number 19
_symmetry_space_group_name_Hall 'P 2ac 2ab'
_symmetry_space_group_name_H-M 'P 21 21 21'
_atom_sites_solution_hydrogens geom
_atom_sites_solution_primary direct
_atom_sites_solution_secondary difmap
_audit_conform_dict_location ftp://ftp.iucr.org/cifdics/cif_core.dic
_audit_conform_dict_name cif_core.dic
_audit_conform_dict_version 2.1
_audit_creation_date 2001-04-10T13:52:09-00:00
_audit_creation_method 'WinGX routine CIF_UPDATE'
_cell_angle_alpha 90
_cell_angle_beta 90
_cell_angle_gamma 90
_cell_formula_units_Z 4
_cell_length_a 22.981(3)
_cell_length_b 13.623(3)
_cell_length_c 10.142(2)
_cell_measurement_reflns_used 25
_cell_measurement_temperature 293(2)
_cell_measurement_theta_max 12.394
_cell_measurement_theta_min 9.610
_cell_measurement_wavelength 0.71073
_cell_volume 3175.2(10)
_computing_cell_refinement 'CAD4 /PC (Enraf Nonius, 1994)'
_computing_data_collection 'CAD4 /PC (Enraf Nonius, 1994)'
_computing_data_reduction 'XCAD4 (Harms & Wocadlo, 1995)'
_computing_molecular_graphics 'Ortep-3 for Windows (Farrugia, 1997)'
_computing_publication_material 'WinGX publication routines (Farrugia, 1999)'
_computing_structure_refinement 'SHELXL-97 (Sheldrick, 1997)'
_diffrn_ambient_temperature 293(2)
_diffrn_detector 'scintillation LiI'
_diffrn_detector_dtime 1.195
_diffrn_measured_fraction_theta_full 0.998
_diffrn_measured_fraction_theta_max 0.998
_diffrn_measurement_device '\k-geometry diffractometer'
_diffrn_measurement_device_type 'Enraf Nonius CAD4'
_diffrn_measurement_method 'non-profiled omega/2theta scans'
_diffrn_orient_matrix_type
;
x-axis points to radiation source
the matrix is specified in reciprocal space
;
_diffrn_orient_matrix_UB_11 -0.01481
_diffrn_orient_matrix_UB_12 -0.0683
_diffrn_orient_matrix_UB_13 -0.13243E-1
_diffrn_orient_matrix_UB_21 -0.9673E-2
_diffrn_orient_matrix_UB_22 0.16029E-1
_diffrn_orient_matrix_UB_23 -0.93732E-1
_diffrn_orient_matrix_UB_31 0.39757E-1
_diffrn_orient_matrix_UB_32 -0.21599E-1
_diffrn_orient_matrix_UB_33 -0.27579E-1
_diffrn_radiation_monochromator graphite
_diffrn_radiation_probe x-ray
_diffrn_radiation_type MoK\a
_diffrn_radiation_wavelength 0.71073
_diffrn_reflns_av_R_equivalents 0.0049
_diffrn_reflns_av_unetI/netI 0.0346
_diffrn_reflns_limit_h_max 27
_diffrn_reflns_limit_h_min -4
_diffrn_reflns_limit_k_max 16
_diffrn_reflns_limit_k_min -6
_diffrn_reflns_limit_l_max 12
_diffrn_reflns_limit_l_min -4
_diffrn_reflns_number 3231
_diffrn_reflns_theta_full 24.97
_diffrn_reflns_theta_max 24.97
_diffrn_reflns_theta_min 1.74
_diffrn_source 'Enraf Nonius FR590'
_diffrn_standards_decay_% 0
_diffrn_standards_interval_time 60
_diffrn_standards_number 2
_exptl_absorpt_coefficient_mu 0.281
_exptl_absorpt_correction_T_max 0.9459
_exptl_absorpt_correction_T_min 0.8959
_exptl_absorpt_correction_type psi-scan
_exptl_absorpt_process_details
;
North A.C.T., Phillips D.C. & Mathews F.S. (1968) Acta. Cryst. A24, 351
Number of psi-scan sets used was   3
Theta correction was applied.
Averaged transmission function was used.
No Fourier smoothing was applied.
;
_exptl_crystal_colour transparent
_exptl_crystal_density_diffrn 1.351
_exptl_crystal_density_method 'not measured'
_exptl_crystal_description prism
_exptl_crystal_F_000 1368
_exptl_crystal_size_max 0.4
_exptl_crystal_size_mid 0.4
_exptl_crystal_size_min 0.2
_refine_diff_density_max 0.267
_refine_diff_density_min -0.288
_refine_diff_density_rms 0.067
_refine_ls_abs_structure_details 'Flack H D (1983), Acta Cryst. A39, 876-881'
_refine_ls_abs_structure_Flack -0.22(15)
_refine_ls_extinction_method none
_refine_ls_goodness_of_fit_ref 1.078
_refine_ls_hydrogen_treatment mixed
_refine_ls_matrix_type full
_refine_ls_number_parameters 391
_refine_ls_number_reflns 3142
_refine_ls_number_restraints 0
_refine_ls_restrained_S_all 1.078
_refine_ls_R_factor_all 0.0778
_refine_ls_R_factor_gt 0.0402
_refine_ls_shift/su_max 0.033
_refine_ls_shift/su_mean 0.002
_refine_ls_structure_factor_coef Fsqd
_refine_ls_weighting_details 'calc w=1/[\s^2^(Fo^2^)+(0.0768P)^2^+1.5340P] where P=(Fo^2^+2Fc^2^)/3'
_refine_ls_weighting_scheme calc
_refine_ls_wR_factor_gt 0.1085
_refine_ls_wR_factor_ref 0.1408
_reflns_number_gt 2375
_reflns_number_total 3142
_reflns_threshold_expression >2sigma(I)
_cod_data_source_file b306963j.txt
_cod_data_source_block spnso2
_cod_depositor_comments
;
The following automatic conversions were performed:
'_exptl_absorpt_correction_type' value 'PSI SCAN' changed to 'psi-scan'
according to '/home/saulius/struct/CIF-dictionaries/cif_core.dic'
dictionary named 'cif_core.dic' version 2.4.1 from 2010-06-29.

Automatic conversion script
Id: cif_fix_enum 1527 2010-12-29 10:47:43Z saulius 
;
_cod_database_code 7151517
_diffrn_standards_decay_corr_max 1.055
_diffrn_standards_decay_corr_min 0.965

loop_
_symmetry_equiv_pos_as_xyz
'x, y, z'
'-x+1/2, -y, z+1/2'
'x+1/2, -y+1/2, -z'
'-x, y+1/2, -z+1/2'

loop_
_atom_site_label
_atom_site_type_symbol
_atom_site_fract_x
_atom_site_fract_y
_atom_site_fract_z
_atom_site_U_iso_or_equiv
_atom_site_adp_type
_atom_site_occupancy
_atom_site_symmetry_multiplicity
_atom_site_calc_flag
_atom_site_refinement_flags
_atom_site_disorder_assembly
_atom_site_disorder_group
S1 S 0.19402(7) 0.50053(11) 0.85644(14) 0.0520(4) Uani 1 1 d . . .
S2 S 0.09908(7) 0.81687(11) 0.51357(14) 0.0526(4) Uani 1 1 d . . .
S3 S -0.03318(6) 0.68876(11) 0.79741(15) 0.0501(4) Uani 1 1 d . . .
N1 N 0.0342(2) 0.6661(3) 0.8352(5) 0.0477(11) Uani 1 1 d . . .
N2 N 0.1425(2) 0.5494(3) 0.7690(5) 0.0518(12) Uani 1 1 d . . .
N3 N 0.1140(2) 0.7655(3) 0.6554(5) 0.0486(11) Uani 1 1 d . . .
O1 O 0.2443(2) 0.5582(3) 0.8341(5) 0.0731(13) Uani 1 1 d . . .
O2 O 0.1720(2) 0.4896(4) 0.9866(4) 0.0744(13) Uani 1 1 d . . .
O3 O 0.1496(2) 0.8595(3) 0.4559(4) 0.0731(13) Uani 1 1 d . . .
O4 O 0.0497(2) 0.8782(3) 0.5329(4) 0.0681(13) Uani 1 1 d . . .
O5 O -0.05323(18) 0.6057(3) 0.7251(4) 0.0663(12) Uani 1 1 d . . .
O6 O -0.0346(2) 0.7844(3) 0.7384(5) 0.0691(13) Uani 1 1 d . . .
C1 C 0.2073(2) 0.3818(4) 0.7946(6) 0.0437(12) Uani 1 1 d . . .
C2 C 0.1845(3) 0.3010(5) 0.8601(8) 0.076(2) Uani 1 1 d . . .
H2 H 0.1618 0.3089 0.9352 0.091 Uiso 1 1 calc R . .
C3 C 0.1964(3) 0.2088(5) 0.8111(9) 0.083(2) Uani 1 1 d . . .
H3 H 0.1832 0.1543 0.8576 0.099 Uiso 1 1 calc R . .
C4 C 0.2264(3) 0.1945(5) 0.6981(8) 0.0633(17) Uani 1 1 d . . .
C5 C 0.2466(3) 0.2756(5) 0.6326(7) 0.0604(16) Uani 1 1 d . . .
H5 H 0.267 0.2673 0.5542 0.072 Uiso 1 1 calc R . .
C6 C 0.2375(3) 0.3688(4) 0.6798(6) 0.0529(15) Uani 1 1 d . . .
H6 H 0.2517 0.4228 0.6339 0.064 Uiso 1 1 calc R . .
C7 C 0.2389(3) 0.0914(5) 0.6496(11) 0.102(3) Uani 1 1 d . . .
H7A H 0.2571 0.0945 0.5645 0.153 Uiso 1 1 calc R . .
H7B H 0.2032 0.0553 0.6431 0.153 Uiso 1 1 calc R . .
H7C H 0.2645 0.059 0.7106 0.153 Uiso 1 1 calc R . .
C8 C 0.0795(3) 0.7150(4) 0.4161(5) 0.0495(14) Uani 1 1 d . . .
C9 C 0.1190(3) 0.6735(4) 0.3332(6) 0.0586(16) Uani 1 1 d . . .
H9 H 0.1552 0.7027 0.3206 0.07 Uiso 1 1 calc R . .
C10 C 0.1050(3) 0.5870(5) 0.2674(6) 0.0618(16) Uani 1 1 d . . .
H10 H 0.1325 0.5575 0.2131 0.074 Uiso 1 1 calc R . .
C11 C 0.0510(3) 0.5445(5) 0.2817(6) 0.0601(16) Uani 1 1 d . . .
C12 C 0.0123(3) 0.5908(5) 0.3634(7) 0.0684(18) Uani 1 1 d . . .
H12 H -0.0246 0.5638 0.3732 0.082 Uiso 1 1 calc R . .
C13 C 0.0250(3) 0.6744(5) 0.4309(6) 0.0592(16) Uani 1 1 d . . .
H13 H -0.0025 0.7034 0.4859 0.071 Uiso 1 1 calc R . .
C14 C 0.0363(4) 0.4504(5) 0.2141(7) 0.077(2) Uani 1 1 d . . .
H14A H 0.0668 0.4338 0.1532 0.116 Uiso 1 1 calc R . .
H14B H 0.0003 0.4577 0.1671 0.116 Uiso 1 1 calc R . .
H14C H 0.0325 0.3991 0.2784 0.116 Uiso 1 1 calc R . .
C15 C -0.0765(2) 0.6943(4) 0.9408(6) 0.0505(14) Uani 1 1 d . . .
C16 C -0.0907(3) 0.6088(5) 1.0073(7) 0.0692(19) Uani 1 1 d . . .
H16 H -0.0784 0.5483 0.9751 0.083 Uiso 1 1 calc R . .
C17 C -0.1229(3) 0.6135(6) 1.1209(8) 0.083(2) Uani 1 1 d . . .
H17 H -0.1311 0.5559 1.1664 0.1 Uiso 1 1 calc R . .
C18 C -0.1432(3) 0.7006(7) 1.1689(7) 0.080(2) Uani 1 1 d . . .
C19 C -0.1304(3) 0.7854(6) 1.0989(8) 0.076(2) Uani 1 1 d . . .
H19 H -0.1446 0.8453 1.1288 0.091 Uiso 1 1 calc R . .
C20 C -0.0972(3) 0.7829(4) 0.9865(7) 0.0616(17) Uani 1 1 d . . .
H20 H -0.0888 0.8407 0.9414 0.074 Uiso 1 1 calc R . .
C21 C -0.1773(5) 0.7045(9) 1.2980(10) 0.133(4) Uani 1 1 d . . .
H21A H -0.2121 0.6661 1.2896 0.199 Uiso 1 1 calc R . .
H21B H -0.1874 0.7713 1.3175 0.199 Uiso 1 1 calc R . .
H21C H -0.1538 0.6785 1.3681 0.199 Uiso 1 1 calc R . .
C22 C 0.0474(3) 0.5656(4) 0.8811(7) 0.0599(17) Uani 1 1 d . . .
H22A H 0.0112 0.5306 0.8955 0.072 Uiso 1 1 calc R . .
H22B H 0.0677 0.5693 0.9648 0.072 Uiso 1 1 calc R . .
C23 C 0.0836(3) 0.5096(4) 0.7857(8) 0.0694(19) Uani 1 1 d . . .
H23A H 0.0866 0.4421 0.8155 0.083 Uiso 1 1 calc R . .
H23B H 0.0642 0.5093 0.7008 0.083 Uiso 1 1 calc R . .
C24 C 0.1579(4) 0.5970(4) 0.6447(7) 0.073(2) Uani 1 1 d . . .
H24A H 0.127 0.5856 0.5813 0.088 Uiso 1 1 calc R . .
H24B H 0.193 0.567 0.6105 0.088 Uiso 1 1 calc R . .
C25 C 0.1676(3) 0.7071(4) 0.6579(7) 0.0590(15) Uani 1 1 d . . .
H25A H 0.1879 0.7197 0.7401 0.071 Uiso 1 1 calc R . .
H25B H 0.1927 0.7287 0.5866 0.071 Uiso 1 1 calc R . .
C26 C 0.0934(3) 0.8151(4) 0.7781(5) 0.0468(13) Uani 1 1 d . . .
H26 H 0.0588 0.8529 0.7541 0.056 Uiso 1 1 calc R . .
C27 C 0.0748(2) 0.7423(4) 0.8834(5) 0.0444(13) Uani 1 1 d . . .
H27 H 0.1103 0.7069 0.9081 0.053 Uiso 1 1 calc R . .
C28 C 0.0551(3) 0.7944(4) 1.0083(6) 0.0545(14) Uani 1 1 d . . .
H28A H 0.02 0.8315 0.9895 0.065 Uiso 1 1 calc R . .
H28B H 0.0456 0.7459 1.0749 0.065 Uiso 1 1 calc R . .
C29 C 0.1008(3) 0.8630(4) 1.0617(6) 0.0594(16) Uani 1 1 d . . .
H29A H 0.135 0.8257 1.0873 0.071 Uiso 1 1 calc R . .
H29B H 0.086 0.8963 1.1393 0.071 Uiso 1 1 calc R . .
C30 C 0.1171(3) 0.9373(4) 0.9584(6) 0.0635(18) Uani 1 1 d . . .
H30A H 0.1478 0.9792 0.9922 0.076 Uiso 1 1 calc R . .
H30B H 0.0837 0.9783 0.9392 0.076 Uiso 1 1 calc R . .
C31 C 0.1377(3) 0.8881(4) 0.8318(6) 0.0604(16) Uani 1 1 d . . .
H31A H 0.1741 0.8542 0.8488 0.073 Uiso 1 1 calc R . .
H31B H 0.1451 0.9381 0.7658 0.073 Uiso 1 1 calc R . .

loop_
_atom_site_aniso_label
_atom_site_aniso_U_11
_atom_site_aniso_U_22
_atom_site_aniso_U_33
_atom_site_aniso_U_23
_atom_site_aniso_U_13
_atom_site_aniso_U_12
S1 0.0589(8) 0.0541(8) 0.0430(7) -0.0069(7) -0.0096(7) 0.0060(7)
S2 0.0716(10) 0.0403(7) 0.0458(8) 0.0063(7) -0.0042(7) -0.0010(8)
S3 0.0520(8) 0.0455(7) 0.0526(8) -0.0029(7) -0.0052(7) 0.0004(7)
N1 0.051(3) 0.032(2) 0.060(3) -0.003(2) -0.002(2) 0.000(2)
N2 0.059(3) 0.042(2) 0.054(3) -0.006(2) -0.009(2) 0.013(2)
N3 0.061(3) 0.038(2) 0.047(3) 0.002(2) -0.007(2) 0.005(2)
O1 0.071(3) 0.062(3) 0.086(3) -0.012(3) -0.018(3) -0.011(2)
O2 0.089(3) 0.093(3) 0.041(2) -0.009(2) -0.004(2) 0.010(3)
O3 0.094(3) 0.059(2) 0.067(3) 0.015(2) 0.006(3) -0.024(3)
O4 0.098(3) 0.050(2) 0.057(2) 0.004(2) -0.009(2) 0.023(2)
O5 0.057(2) 0.074(3) 0.067(3) -0.021(2) -0.004(2) -0.016(2)
O6 0.074(3) 0.059(2) 0.075(3) 0.018(2) -0.014(2) 0.010(2)
C1 0.042(3) 0.047(3) 0.042(3) 0.008(3) 0.000(2) 0.007(2)
C2 0.094(5) 0.060(4) 0.074(4) 0.018(4) 0.034(4) 0.012(4)
C3 0.081(5) 0.054(4) 0.113(6) 0.026(4) 0.033(5) 0.009(4)
C4 0.045(3) 0.046(3) 0.099(5) -0.001(4) 0.010(4) 0.004(3)
C5 0.054(4) 0.061(4) 0.066(4) 0.001(3) 0.010(3) 0.016(3)
C6 0.057(3) 0.044(3) 0.058(4) 0.010(3) 0.009(3) 0.008(3)
C7 0.077(5) 0.051(4) 0.178(9) -0.011(6) 0.027(6) 0.003(4)
C8 0.062(4) 0.049(3) 0.037(3) 0.006(2) -0.005(3) 0.002(3)
C9 0.063(4) 0.067(4) 0.045(3) 0.000(3) 0.006(3) -0.011(3)
C10 0.072(4) 0.070(4) 0.043(3) -0.004(3) 0.004(3) 0.005(4)
C11 0.084(5) 0.061(4) 0.036(3) 0.006(3) -0.008(3) -0.005(3)
C12 0.062(4) 0.082(4) 0.061(4) -0.004(4) -0.006(3) -0.019(4)
C13 0.052(4) 0.068(4) 0.057(3) -0.007(3) 0.001(3) -0.001(3)
C14 0.098(5) 0.076(4) 0.059(4) -0.007(4) -0.015(4) -0.016(4)
C15 0.043(3) 0.045(3) 0.064(4) -0.008(3) -0.003(3) 0.003(3)
C16 0.070(4) 0.053(3) 0.085(5) -0.003(4) 0.023(4) 0.003(3)
C17 0.077(5) 0.081(5) 0.090(6) 0.015(5) 0.022(4) 0.011(4)
C18 0.070(5) 0.107(6) 0.062(4) -0.015(5) 0.002(4) 0.018(5)
C19 0.060(4) 0.079(5) 0.088(5) -0.044(4) -0.007(4) 0.021(4)
C20 0.052(4) 0.051(3) 0.082(4) -0.012(3) -0.001(4) 0.014(3)
C21 0.115(8) 0.187(11) 0.096(7) -0.015(8) 0.036(6) 0.036(8)
C22 0.049(4) 0.039(3) 0.092(5) 0.004(3) -0.005(3) 0.001(3)
C23 0.075(4) 0.033(3) 0.100(5) -0.018(4) -0.024(4) 0.003(3)
C24 0.109(6) 0.057(4) 0.052(3) -0.006(3) -0.013(4) 0.035(4)
C25 0.061(4) 0.056(3) 0.060(4) 0.001(3) -0.006(3) 0.007(3)
C26 0.060(3) 0.038(3) 0.043(3) 0.000(3) -0.012(3) -0.001(3)
C27 0.046(3) 0.037(3) 0.050(3) 0.001(2) -0.004(3) 0.003(2)
C28 0.067(4) 0.053(3) 0.044(3) -0.001(3) -0.008(3) 0.008(3)
C29 0.069(4) 0.053(3) 0.056(3) -0.010(3) -0.015(3) 0.007(3)
C30 0.087(5) 0.044(3) 0.060(4) -0.009(3) -0.028(3) 0.001(3)
C31 0.079(4) 0.041(3) 0.062(4) 0.004(3) -0.011(3) -0.013(3)

loop_
_atom_type_symbol
_atom_type_description
_atom_type_scat_dispersion_real
_atom_type_scat_dispersion_imag
_atom_type_scat_source
C C 0.0033 0.0016 'International Tables Vol C Tables 4.2.6.8 and 6.1.1.4'
H H 0 0 'International Tables Vol C Tables 4.2.6.8 and 6.1.1.4'
N N 0.0061 0.0033 'International Tables Vol C Tables 4.2.6.8 and 6.1.1.4'
O O 0.0106 0.006 'International Tables Vol C Tables 4.2.6.8 and 6.1.1.4'
S S 0.1246 0.1234 'International Tables Vol C Tables 4.2.6.8 and 6.1.1.4'

loop_
_geom_angle_atom_site_label_1
_geom_angle_atom_site_label_2
_geom_angle_atom_site_label_3
_geom_angle
_geom_angle_site_symmetry_1
_geom_angle_site_symmetry_3
_geom_angle_publ_flag
O1 S1 O2 119.8(3) . . ?
O1 S1 N2 106.3(3) . . ?
O2 S1 N2 106.9(3) . . ?
O1 S1 C1 108.2(3) . . ?
O2 S1 C1 107.2(3) . . ?
N2 S1 C1 108.0(2) . . ?
O4 S2 O3 117.9(3) . . ?
O4 S2 N3 107.3(3) . . ?
O3 S2 N3 111.4(3) . . ?
O4 S2 C8 109.6(3) . . ?
O3 S2 C8 107.4(3) . . ?
N3 S2 C8 102.1(2) . . ?
O5 S3 O6 119.9(3) . . ?
O5 S3 N1 106.2(2) . . ?
O6 S3 N1 107.0(3) . . ?
O5 S3 C15 106.0(3) . . ?
O6 S3 C15 107.0(3) . . ?
N1 S3 C15 110.6(3) . . ?
C27 N1 C22 114.6(4) . . ?
C27 N1 S3 123.2(3) . . ?
C22 N1 S3 116.5(4) . . ?
C23 N2 C24 119.2(5) . . ?
C23 N2 S1 117.2(4) . . ?
C24 N2 S1 118.5(5) . . ?
C25 N3 C26 119.8(5) . . ?
C25 N3 S2 115.0(4) . . ?
C26 N3 S2 118.2(3) . . ?
C6 C1 C2 119.8(6) . . ?
C6 C1 S1 120.6(4) . . ?
C2 C1 S1 119.5(5) . . ?
C3 C2 C1 118.4(6) . . ?
C3 C2 H2 120.8 . . ?
C1 C2 H2 120.8 . . ?
C4 C3 C2 122.5(7) . . ?
C4 C3 H3 118.7 . . ?
C2 C3 H3 118.7 . . ?
C3 C4 C5 117.9(6) . . ?
C3 C4 C7 120.4(7) . . ?
C5 C4 C7 121.7(7) . . ?
C4 C5 C6 121.7(6) . . ?
C4 C5 H5 119.2 . . ?
C6 C5 H5 119.2 . . ?
C1 C6 C5 119.6(6) . . ?
C1 C6 H6 120.2 . . ?
C5 C6 H6 120.2 . . ?
C4 C7 H7A 109.5 . . ?
C4 C7 H7B 109.5 . . ?
H7A C7 H7B 109.5 . . ?
C4 C7 H7C 109.5 . . ?
H7A C7 H7C 109.5 . . ?
H7B C7 H7C 109.5 . . ?
C9 C8 C13 120.5(6) . . ?
C9 C8 S2 120.3(5) . . ?
C13 C8 S2 119.1(5) . . ?
C8 C9 C10 119.6(6) . . ?
C8 C9 H9 120.2 . . ?
C10 C9 H9 120.2 . . ?
C11 C10 C9 120.9(6) . . ?
C11 C10 H10 119.5 . . ?
C9 C10 H10 119.5 . . ?
C12 C11 C10 117.1(6) . . ?
C12 C11 C14 121.8(7) . . ?
C10 C11 C14 121.1(6) . . ?
C13 C12 C11 123.4(6) . . ?
C13 C12 H12 118.3 . . ?
C11 C12 H12 118.3 . . ?
C12 C13 C8 118.5(6) . . ?
C12 C13 H13 120.8 . . ?
C8 C13 H13 120.8 . . ?
C11 C14 H14A 109.5 . . ?
C11 C14 H14B 109.5 . . ?
H14A C14 H14B 109.5 . . ?
C11 C14 H14C 109.5 . . ?
H14A C14 H14C 109.5 . . ?
H14B C14 H14C 109.5 . . ?
C20 C15 C16 119.4(6) . . ?
C20 C15 S3 120.7(5) . . ?
C16 C15 S3 119.9(4) . . ?
C17 C16 C15 119.8(6) . . ?
C17 C16 H16 120.1 . . ?
C15 C16 H16 120.1 . . ?
C18 C17 C16 121.7(7) . . ?
C18 C17 H17 119.2 . . ?
C16 C17 H17 119.2 . . ?
C17 C18 C19 117.9(7) . . ?
C17 C18 C21 120.8(9) . . ?
C19 C18 C21 121.3(8) . . ?
C20 C19 C18 121.6(6) . . ?
C20 C19 H19 119.2 . . ?
C18 C19 H19 119.2 . . ?
C19 C20 C15 119.5(6) . . ?
C19 C20 H20 120.2 . . ?
C15 C20 H20 120.2 . . ?
C18 C21 H21A 109.5 . . ?
C18 C21 H21B 109.5 . . ?
H21A C21 H21B 109.5 . . ?
C18 C21 H21C 109.5 . . ?
H21A C21 H21C 109.5 . . ?
H21B C21 H21C 109.5 . . ?
N1 C22 C23 112.7(6) . . ?
N1 C22 H22A 109 . . ?
C23 C22 H22A 109 . . ?
N1 C22 H22B 109.1 . . ?
C23 C22 H22B 109.1 . . ?
H22A C22 H22B 107.8 . . ?
N2 C23 C22 113.7(5) . . ?
N2 C23 H23A 108.8 . . ?
C22 C23 H23A 108.8 . . ?
N2 C23 H23B 108.8 . . ?
C22 C23 H23B 108.8 . . ?
H23A C23 H23B 107.7 . . ?
N2 C24 C25 113.4(5) . . ?
N2 C24 H24A 108.9 . . ?
C25 C24 H24A 108.9 . . ?
N2 C24 H24B 108.9 . . ?
C25 C24 H24B 108.9 . . ?
H24A C24 H24B 107.7 . . ?
N3 C25 C24 114.2(5) . . ?
N3 C25 H25A 108.7 . . ?
C24 C25 H25A 108.7 . . ?
N3 C25 H25B 108.7 . . ?
C24 C25 H25B 108.7 . . ?
H25A C25 H25B 107.6 . . ?
N3 C26 C27 112.3(4) . . ?
N3 C26 C31 112.5(5) . . ?
C27 C26 C31 111.3(4) . . ?
N3 C26 H26 106.8 . . ?
C27 C26 H26 106.8 . . ?
C31 C26 H26 106.8 . . ?
N1 C27 C26 113.8(4) . . ?
N1 C27 C28 114.4(5) . . ?
C26 C27 C28 111.4(4) . . ?
N1 C27 H27 105.4 . . ?
C26 C27 H27 105.4 . . ?
C28 C27 H27 105.4 . . ?
C29 C28 C27 112.3(5) . . ?
C29 C28 H28A 109.1 . . ?
C27 C28 H28A 109.1 . . ?
C29 C28 H28B 109.1 . . ?
C27 C28 H28B 109.1 . . ?
H28A C28 H28B 107.9 . . ?
C28 C29 C30 109.9(5) . . ?
C28 C29 H29A 109.7 . . ?
C30 C29 H29A 109.7 . . ?
C28 C29 H29B 109.7 . . ?
C30 C29 H29B 109.7 . . ?
H29A C29 H29B 108.2 . . ?
C29 C30 C31 111.6(5) . . ?
C29 C30 H30A 109.3 . . ?
C31 C30 H30A 109.3 . . ?
C29 C30 H30B 109.3 . . ?
C31 C30 H30B 109.3 . . ?
H30A C30 H30B 108 . . ?
C30 C31 C26 112.4(5) . . ?
C30 C31 H31A 109.1 . . ?
C26 C31 H31A 109.1 . . ?
C30 C31 H31B 109.1 . . ?
C26 C31 H31B 109.1 . . ?
H31A C31 H31B 107.9 . . ?

loop_
_geom_bond_atom_site_label_1
_geom_bond_atom_site_label_2
_geom_bond_distance
_geom_bond_site_symmetry_2
_geom_bond_publ_flag
S1 O1 1.416(5) . ?
S1 O2 1.422(5) . ?
S1 N2 1.623(5) . ?
S1 C1 1.762(6) . ?
S2 O4 1.423(4) . ?
S2 O3 1.423(5) . ?
S2 N3 1.636(5) . ?
S2 C8 1.762(6) . ?
S3 O5 1.425(4) . ?
S3 O6 1.434(4) . ?
S3 N1 1.624(5) . ?
S3 C15 1.764(6) . ?
N1 C27 1.479(7) . ?
N1 C22 1.478(7) . ?
N2 C23 1.467(8) . ?
N2 C24 1.460(8) . ?
N3 C25 1.468(7) . ?
N3 C26 1.492(7) . ?
C1 C6 1.366(8) . ?
C1 C2 1.387(8) . ?
C2 C3 1.378(9) . ?
C2 H2 0.93 . ?
C3 C4 1.352(10) . ?
C3 H3 0.93 . ?
C4 C5 1.370(9) . ?
C4 C7 1.516(9) . ?
C5 C6 1.374(8) . ?
C5 H5 0.93 . ?
C6 H6 0.93 . ?
C7 H7A 0.96 . ?
C7 H7B 0.96 . ?
C7 H7C 0.96 . ?
C8 C9 1.361(8) . ?
C8 C13 1.378(8) . ?
C9 C10 1.391(8) . ?
C9 H9 0.93 . ?
C10 C11 1.378(9) . ?
C10 H10 0.93 . ?
C11 C12 1.370(10) . ?
C11 C14 1.493(8) . ?
C12 C13 1.360(9) . ?
C12 H12 0.93 . ?
C13 H13 0.93 . ?
C14 H14A 0.96 . ?
C14 H14B 0.96 . ?
C14 H14C 0.96 . ?
C15 C20 1.378(8) . ?
C15 C16 1.385(9) . ?
C16 C17 1.371(10) . ?
C16 H16 0.93 . ?
C17 C18 1.365(10) . ?
C17 H17 0.93 . ?
C18 C19 1.388(11) . ?
C18 C21 1.526(11) . ?
C19 C20 1.371(10) . ?
C19 H19 0.93 . ?
C20 H20 0.93 . ?
C21 H21A 0.96 . ?
C21 H21B 0.96 . ?
C21 H21C 0.96 . ?
C22 C23 1.487(9) . ?
C22 H22A 0.97 . ?
C22 H22B 0.97 . ?
C23 H23A 0.97 . ?
C23 H23B 0.97 . ?
C24 C25 1.522(8) . ?
C24 H24A 0.97 . ?
C24 H24B 0.97 . ?
C25 H25A 0.97 . ?
C25 H25B 0.97 . ?
C26 C27 1.519(7) . ?
C26 C31 1.524(8) . ?
C26 H26 0.98 . ?
C27 C28 1.522(7) . ?
C27 H27 0.98 . ?
C28 C29 1.508(8) . ?
C28 H28A 0.97 . ?
C28 H28B 0.97 . ?
C29 C30 1.505(9) . ?
C29 H29A 0.97 . ?
C29 H29B 0.97 . ?
C30 C31 1.523(9) . ?
C30 H30A 0.97 . ?
C30 H30B 0.97 . ?
C31 H31A 0.97 . ?
C31 H31B 0.97 . ?

loop_
_geom_torsion_atom_site_label_1
_geom_torsion_atom_site_label_2
_geom_torsion_atom_site_label_3
_geom_torsion_atom_site_label_4
_geom_torsion
_geom_torsion_site_symmetry_1
_geom_torsion_site_symmetry_2
_geom_torsion_site_symmetry_3
_geom_torsion_site_symmetry_4
_geom_torsion_publ_flag
O5 S3 N1 C27 165.6(4) . . . . ?
O6 S3 N1 C27 36.4(5) . . . . ?
C15 S3 N1 C27 -79.8(5) . . . . ?
O5 S3 N1 C22 -42.7(5) . . . . ?
O6 S3 N1 C22 -171.9(5) . . . . ?
C15 S3 N1 C22 71.9(5) . . . . ?
O1 S1 N2 C23 -173.5(4) . . . . ?
O2 S1 N2 C23 -44.5(5) . . . . ?
C1 S1 N2 C23 70.6(5) . . . . ?
O1 S1 N2 C24 32.0(5) . . . . ?
O2 S1 N2 C24 161.0(4) . . . . ?
C1 S1 N2 C24 -83.9(4) . . . . ?
O4 S2 N3 C25 -174.0(4) . . . . ?
O3 S2 N3 C25 -43.6(5) . . . . ?
C8 S2 N3 C25 70.7(4) . . . . ?
O4 S2 N3 C26 -23.1(5) . . . . ?
O3 S2 N3 C26 107.3(4) . . . . ?
C8 S2 N3 C26 -138.4(4) . . . . ?
O1 S1 C1 C6 -38.8(5) . . . . ?
O2 S1 C1 C6 -169.3(4) . . . . ?
N2 S1 C1 C6 75.9(5) . . . . ?
O1 S1 C1 C2 144.3(5) . . . . ?
O2 S1 C1 C2 13.8(6) . . . . ?
N2 S1 C1 C2 -101.1(6) . . . . ?
C6 C1 C2 C3 4.1(10) . . . . ?
S1 C1 C2 C3 -178.9(6) . . . . ?
C1 C2 C3 C4 -3.9(13) . . . . ?
C2 C3 C4 C5 1.5(12) . . . . ?
C2 C3 C4 C7 179.2(8) . . . . ?
C3 C4 C5 C6 0.6(10) . . . . ?
C7 C4 C5 C6 -177.0(7) . . . . ?
C2 C1 C6 C5 -2.1(9) . . . . ?
S1 C1 C6 C5 -179.1(5) . . . . ?
C4 C5 C6 C1 -0.3(10) . . . . ?
O4 S2 C8 C9 148.3(5) . . . . ?
O3 S2 C8 C9 19.1(6) . . . . ?
N3 S2 C8 C9 -98.1(5) . . . . ?
O4 S2 C8 C13 -35.7(5) . . . . ?
O3 S2 C8 C13 -164.9(5) . . . . ?
N3 S2 C8 C13 77.8(5) . . . . ?
C13 C8 C9 C10 -2.7(9) . . . . ?
S2 C8 C9 C10 173.2(5) . . . . ?
C8 C9 C10 C11 2.1(9) . . . . ?
C9 C10 C11 C12 -0.3(9) . . . . ?
C9 C10 C11 C14 -178.4(6) . . . . ?
C10 C11 C12 C13 -1.0(10) . . . . ?
C14 C11 C12 C13 177.1(6) . . . . ?
C11 C12 C13 C8 0.4(10) . . . . ?
C9 C8 C13 C12 1.5(9) . . . . ?
S2 C8 C13 C12 -174.4(5) . . . . ?
O5 S3 C15 C20 -138.2(5) . . . . ?
O6 S3 C15 C20 -9.1(6) . . . . ?
N1 S3 C15 C20 107.1(5) . . . . ?
O5 S3 C15 C16 40.9(6) . . . . ?
O6 S3 C15 C16 169.9(5) . . . . ?
N1 S3 C15 C16 -73.8(6) . . . . ?
C20 C15 C16 C17 -2.8(10) . . . . ?
S3 C15 C16 C17 178.0(6) . . . . ?
C15 C16 C17 C18 2.0(12) . . . . ?
C16 C17 C18 C19 0.1(12) . . . . ?
C16 C17 C18 C21 -178.0(8) . . . . ?
C17 C18 C19 C20 -1.5(11) . . . . ?
C21 C18 C19 C20 176.6(7) . . . . ?
C18 C19 C20 C15 0.7(10) . . . . ?
C16 C15 C20 C19 1.5(9) . . . . ?
S3 C15 C20 C19 -179.4(5) . . . . ?
C27 N1 C22 C23 -94.1(6) . . . . ?
S3 N1 C22 C23 111.7(5) . . . . ?
C24 N2 C23 C22 -110.0(6) . . . . ?
S1 N2 C23 C22 95.7(5) . . . . ?
N1 C22 C23 N2 65.9(7) . . . . ?
C23 N2 C24 C25 111.7(6) . . . . ?
S1 N2 C24 C25 -94.2(6) . . . . ?
C26 N3 C25 C24 109.9(6) . . . . ?
S2 N3 C25 C24 -99.7(6) . . . . ?
N2 C24 C25 N3 -82.4(7) . . . . ?
C25 N3 C26 C27 -66.6(6) . . . . ?
S2 N3 C26 C27 143.9(4) . . . . ?
C25 N3 C26 C31 59.8(6) . . . . ?
S2 N3 C26 C31 -89.6(5) . . . . ?
C22 N1 C27 C26 136.2(5) . . . . ?
S3 N1 C27 C26 -71.6(6) . . . . ?
C22 N1 C27 C28 -94.2(6) . . . . ?
S3 N1 C27 C28 58.1(6) . . . . ?
N3 C26 C27 N1 -49.8(6) . . . . ?
C31 C26 C27 N1 -176.9(5) . . . . ?
N3 C26 C27 C28 179.0(4) . . . . ?
C31 C26 C27 C28 51.9(6) . . . . ?
N1 C27 C28 C29 173.6(5) . . . . ?
C26 C27 C28 C29 -55.6(6) . . . . ?
C27 C28 C29 C30 57.4(6) . . . . ?
C28 C29 C30 C31 -56.4(7) . . . . ?
C29 C30 C31 C26 54.7(7) . . . . ?
N3 C26 C31 C30 -178.9(4) . . . . ?
C27 C26 C31 C30 -51.9(6) . . . . ?

loop_
_cod_related_entry_id
_cod_related_entry_database
_cod_related_entry_code
1 ChemSpider 21189017
